data_4505461
loop_
_publ_author_name
'Liang, Li'
'Peng, Guo'
'Ma, Li'
'Sun, Lin'
'Deng, Hong'
'Li, Hong'
'Li, Weishan'

_publ_contact_author
;
 Hong Deng
 School of Chemistry and Environment
 South China Nomal University 
 Guangzhou 510006
 P. R. China
;
_publ_section_title
;
 A New Family of 3d--4f Heterometallic Tetrazole-based Coordination
 Frameworks: In SituTetrazole Ligand Synthesis, Structure, Luminescence,
 and Magnetic Properties
;
_journal_coden_ASTM CGDEFU
_journal_issue 3
_journal_name_full 'Crystal Growth & Design'
_journal_page_first 1151
_journal_page_last 1158
_journal_paper_doi 10.1021/cg200856e
_journal_volume 12
_journal_year 2012
_chemical_formula_moiety 'C16 H16 Cu Gd N8 O8'
_chemical_formula_sum 'C16 H16 Cu Gd N8 O8'
_chemical_formula_weight 669.17
_space_group_IT_number 15
_symmetry_cell_setting monoclinic
_symmetry_space_group_name_Hall '-C 2yc'
_symmetry_space_group_name_H-M 'C 1 2/c 1'
_atom_sites_solution_hydrogens geom
_atom_sites_solution_primary direct
_atom_sites_solution_secondary difmap
_audit_creation_method SHELXL-97
_cell_angle_alpha 90.00
_cell_angle_beta 115.3890(10)
_cell_angle_gamma 90.00
_cell_formula_units_Z 4
_cell_length_a 16.0425(19)
_cell_length_b 15.1600(18)
_cell_length_c 9.2883(11)
_cell_measurement_reflns_used 1839
_cell_measurement_temperature 296(2)
_cell_measurement_theta_max 25.19
_cell_measurement_theta_min 1.94
_cell_volume 2040.8(4)
_computing_cell_refinement 'Apex2 (Bruker, 2005)'
_computing_data_collection 'Apex2 (Bruker, 2005)'
_computing_data_reduction 'Apex2 (Bruker, 2005)'
_computing_molecular_graphics 'SHELXL 6.12'
_computing_publication_material 'SHELXL 6.12'
_computing_structure_refinement 'SHELXL 6.12'
_computing_structure_solution 'SHELXL 6.12 (Bruker, 2000-2003)'
_diffrn_ambient_temperature 296(2)
_diffrn_measured_fraction_theta_full 0.998
_diffrn_measured_fraction_theta_max 0.998
_diffrn_measurement_device_type 'Bruker AXS SMART APEX CCD diffractometer'
_diffrn_measurement_method '\w scans'
_diffrn_radiation_monochromator graphite
_diffrn_radiation_source 'fine-focus sealed tube'
_diffrn_radiation_type MoK\a
_diffrn_radiation_wavelength 0.71073
_diffrn_reflns_av_R_equivalents 0.0240
_diffrn_reflns_av_sigmaI/netI 0.0267
_diffrn_reflns_limit_h_max 19
_diffrn_reflns_limit_h_min -19
_diffrn_reflns_limit_k_max 17
_diffrn_reflns_limit_k_min -18
_diffrn_reflns_limit_l_max 7
_diffrn_reflns_limit_l_min -11
_diffrn_reflns_number 5088
_diffrn_reflns_theta_full 25.19
_diffrn_reflns_theta_max 25.19
_diffrn_reflns_theta_min 1.94
_diffrn_standards_number 0
_exptl_absorpt_coefficient_mu 4.330
_exptl_absorpt_correction_T_max 0.4109
_exptl_absorpt_correction_T_min 0.3567
_exptl_absorpt_correction_type multi-scan
_exptl_absorpt_process_details multi-scan
_exptl_crystal_colour yellow
_exptl_crystal_density_diffrn 2.178
_exptl_crystal_density_method 'not measured'
_exptl_crystal_description block
_exptl_crystal_F_000 1300.0
_exptl_crystal_size_max 0.30
_exptl_crystal_size_mid 0.28
_exptl_crystal_size_min 0.25
_refine_diff_density_max 1.120
_refine_diff_density_min -1.381
_refine_diff_density_rms 0.124
_refine_ls_extinction_method none
_refine_ls_goodness_of_fit_ref 1.066
_refine_ls_hydrogen_treatment constr
_refine_ls_matrix_type full
_refine_ls_number_parameters 160
_refine_ls_number_reflns 1839
_refine_ls_number_restraints 0
_refine_ls_restrained_S_all 1.066
_refine_ls_R_factor_all 0.0273
_refine_ls_R_factor_gt 0.0260
_refine_ls_shift/su_max 0.008
_refine_ls_shift/su_mean 0.001
_refine_ls_structure_factor_coef Fsqd
_refine_ls_weighting_details 'calc w=1/[\s^2^(Fo^2^)+(0.0279P)^2^+18.4179P] where P=(Fo^2^+2Fc^2^)/3'
_refine_ls_weighting_scheme calc
_refine_ls_wR_factor_gt 0.0685
_refine_ls_wR_factor_ref 0.0691
_reflns_number_gt 1755
_reflns_number_total 1839
_reflns_threshold_expression >2sigma(I)
_cod_data_source_file cg200856e_si_002.cif
_cod_data_source_block 2
_cod_original_sg_symbol_H-M 'C 2/c'
_cod_database_code 4505461

loop_
_symmetry_equiv_pos_as_xyz
'x, y, z'
'-x, y, -z+1/2'
'x+1/2, y+1/2, z'
'-x+1/2, y+1/2, -z+1/2'
'-x, -y, -z'
'x, -y, z-1/2'
'-x+1/2, -y+1/2, -z'
'x+1/2, -y+1/2, z-1/2'

loop_
_atom_site_label
_atom_site_type_symbol
_atom_site_fract_x
_atom_site_fract_y
_atom_site_fract_z
_atom_site_U_iso_or_equiv
_atom_site_adp_type
_atom_site_occupancy
_atom_site_symmetry_multiplicity
_atom_site_calc_flag
_atom_site_refinement_flags
C1 C 0.0846(3) 0.2625(3) 0.1516(5) 0.0201(9) Uani 1 1 d .
C2 C 0.1126(3) 0.2553(3) 0.3150(5) 0.0204(9) Uani 1 1 d .
H2 H 0.1159 0.3054 0.3750 0.019(12) Uiso 1 1 calc R
C3 C 0.1356(3) 0.1735(3) 0.3890(5) 0.0217(9) Uani 1 1 d .
C4 C 0.1277(4) 0.0984(3) 0.2974(6) 0.0311(11) Uani 1 1 d .
H4 H 0.1420 0.0434 0.3461 0.020(12) Uiso 1 1 calc R
C5 C 0.0985(4) 0.1053(3) 0.1341(6) 0.0340(12) Uani 1 1 d .
H5 H 0.0927 0.0548 0.0736 0.041(16) Uiso 1 1 calc R
C6 C 0.0780(3) 0.1873(3) 0.0605(5) 0.0260(10) Uani 1 1 d .
H6 H 0.0599 0.1920 -0.0487 0.026(13) Uiso 1 1 calc R
C7 C 0.1704(3) 0.1642(3) 0.5637(5) 0.0228(9) Uani 1 1 d .
C8 C 0.0621(3) 0.3497(3) 0.0687(5) 0.0207(9) Uani 1 1 d .
Cu1 Cu 0.2500 0.2500 1.0000 0.0404(3) Uani 1 2 d S
Gd1 Gd 0.0000 0.531184(19) 0.2500 0.01757(12) Uani 1 2 d S
N1 N 0.1647(3) 0.2254(3) 0.6617(5) 0.0277(9) Uani 1 1 d .
N2 N 0.2080(3) 0.1889(3) 0.8071(5) 0.0279(9) Uani 1 1 d .
N3 N 0.2378(3) 0.1093(3) 0.7958(5) 0.0291(9) Uani 1 1 d .
N4 N 0.2148(3) 0.0927(3) 0.6425(5) 0.0262(9) Uani 1 1 d .
O3 O 0.0460(2) 0.4154(2) 0.1354(4) 0.0264(7) Uani 1 1 d .
O4 O 0.0607(2) 0.3532(2) -0.0677(4) 0.0274(7) Uani 1 1 d .
O1W O -0.1259(2) 0.5956(2) 0.2980(4) 0.0285(7) Uani 1 1 d .
H1A H -0.1383 0.5715 0.3660 0.043 Uiso 1 1 d R
H1B H -0.1400 0.6480 0.2910 0.043 Uiso 1 1 d R
O2W O 0.1551(2) 0.4847(2) 0.4609(4) 0.0246(7) Uani 1 1 d .
H2A H 0.1836 0.4716 0.4094 0.037 Uiso 1 1 d R
H2B H 0.1819 0.5223 0.5279 0.037 Uiso 1 1 d R

loop_
_atom_site_aniso_label
_atom_site_aniso_U_11
_atom_site_aniso_U_22
_atom_site_aniso_U_33
_atom_site_aniso_U_23
_atom_site_aniso_U_13
_atom_site_aniso_U_12
C1 0.023(2) 0.017(2) 0.024(2) 0.0031(18) 0.0139(19) 0.0025(17)
C2 0.022(2) 0.020(2) 0.022(2) -0.0007(18) 0.0121(18) 0.0008(18)
C3 0.026(2) 0.021(2) 0.021(2) 0.0056(18) 0.0136(19) 0.0038(18)
C4 0.043(3) 0.015(2) 0.035(3) 0.005(2) 0.017(2) 0.004(2)
C5 0.054(3) 0.019(3) 0.030(3) -0.003(2) 0.018(2) 0.004(2)
C6 0.039(3) 0.022(2) 0.021(2) 0.0000(19) 0.016(2) 0.004(2)
C7 0.027(2) 0.020(2) 0.024(2) 0.0033(18) 0.0129(19) 0.0016(18)
C8 0.025(2) 0.018(2) 0.021(2) 0.0020(18) 0.0111(18) 0.0012(18)
Cu1 0.0564(6) 0.0387(5) 0.0265(5) -0.0043(4) 0.0180(4) 0.0016(5)
Gd1 0.02687(18) 0.01172(17) 0.01716(17) 0.000 0.01233(13) 0.000
N1 0.033(2) 0.028(2) 0.023(2) 0.0044(17) 0.0130(18) 0.0066(17)
N2 0.036(2) 0.028(2) 0.023(2) 0.0020(17) 0.0151(17) 0.0032(18)
N3 0.040(2) 0.022(2) 0.026(2) 0.0034(17) 0.0147(18) 0.0023(18)
N4 0.037(2) 0.021(2) 0.0211(19) 0.0051(16) 0.0128(17) 0.0035(17)
O3 0.0390(19) 0.0155(16) 0.0276(17) -0.0020(13) 0.0171(15) 0.0043(14)
O4 0.043(2) 0.0219(17) 0.0211(16) 0.0022(13) 0.0171(15) 0.0010(14)
O1W 0.041(2) 0.0223(17) 0.0319(18) 0.0021(14) 0.0254(16) 0.0041(15)
O2W 0.0309(17) 0.0233(17) 0.0223(16) -0.0031(13) 0.0139(14) -0.0004(14)

loop_
_atom_type_symbol
_atom_type_description
_atom_type_scat_dispersion_real
_atom_type_scat_dispersion_imag
_atom_type_scat_source
C C 0.0033 0.0016 'International Tables Vol C Tables 4.2.6.8 and 6.1.1.4'
H H 0.0000 0.0000 'International Tables Vol C Tables 4.2.6.8 and 6.1.1.4'
Cu Cu 0.3201 1.2651 'International Tables Vol C Tables 4.2.6.8 and 6.1.1.4'
Gd Gd -0.1653 3.9035 'International Tables Vol C Tables 4.2.6.8 and 6.1.1.4'
N N 0.0061 0.0033 'International Tables Vol C Tables 4.2.6.8 and 6.1.1.4'
O O 0.0106 0.0060 'International Tables Vol C Tables 4.2.6.8 and 6.1.1.4'

loop_
_geom_angle_atom_site_label_1
_geom_angle_atom_site_label_2
_geom_angle_atom_site_label_3
_geom_angle
_geom_angle_site_symmetry_1
_geom_angle_site_symmetry_3
C6 C1 C2 120.2(4) . .
C6 C1 C8 118.2(4) . .
C2 C1 C8 121.7(4) . .
C3 C2 C1 120.2(4) . .
C3 C2 H2 119.9 . .
C1 C2 H2 119.9 . .
C2 C3 C4 119.5(4) . .
C2 C3 C7 121.5(4) . .
C4 C3 C7 119.0(4) . .
C5 C4 C3 120.4(4) . .
C5 C4 H4 119.8 . .
C3 C4 H4 119.8 . .
C4 C5 C6 120.3(5) . .
C4 C5 H5 119.9 . .
C6 C5 H5 119.9 . .
C5 C6 C1 119.5(4) . .
C5 C6 H6 120.3 . .
C1 C6 H6 120.3 . .
N1 C7 N4 111.7(4) . .
N1 C7 C3 125.5(4) . .
N4 C7 C3 122.8(4) . .
O3 C8 O4 123.0(4) . .
O3 C8 C1 120.2(4) . .
O4 C8 C1 116.8(4) . .
N2 Cu1 N2 180.000(1) 7_557 .
O3 Gd1 O3 82.25(16) . 2
O3 Gd1 O4 141.23(12) . 6_566
O3 Gd1 O4 110.43(11) 2 6_566
O3 Gd1 O4 110.43(11) . 5_565
O3 Gd1 O4 141.23(12) 2 5_565
O4 Gd1 O4 82.95(16) 6_566 5_565
O3 Gd1 O1W 76.70(11) . 2
O3 Gd1 O1W 146.12(12) 2 2
O4 Gd1 O1W 73.33(11) 6_566 2
O4 Gd1 O1W 71.92(12) 5_565 2
O3 Gd1 O1W 146.12(12) . .
O3 Gd1 O1W 76.70(11) 2 .
O4 Gd1 O1W 71.92(12) 6_566 .
O4 Gd1 O1W 73.33(11) 5_565 .
O1W Gd1 O1W 133.04(16) 2 .
O3 Gd1 O2W 80.50(11) . 2
O3 Gd1 O2W 75.16(11) 2 2
O4 Gd1 O2W 137.57(11) 6_566 2
O4 Gd1 O2W 71.38(11) 5_565 2
O1W Gd1 O2W 125.90(11) 2 2
O1W Gd1 O2W 68.68(11) . 2
O3 Gd1 O2W 75.16(11) . .
O3 Gd1 O2W 80.50(11) 2 .
O4 Gd1 O2W 71.38(11) 6_566 .
O4 Gd1 O2W 137.57(11) 5_565 .
O1W Gd1 O2W 68.68(11) 2 .
O1W Gd1 O2W 125.90(11) . .
O2W Gd1 O2W 147.54(14) 2 .
C7 N1 N2 104.0(4) . .
N3 N2 N1 110.2(4) . .
N3 N2 Cu1 122.5(3) . .
N1 N2 Cu1 125.3(3) . .
N2 N3 N4 108.4(4) . .
N3 N4 C7 105.7(4) . .
C8 O3 Gd1 173.8(3) . .
C8 O4 Gd1 125.6(3) . 5_565
Gd1 O1W H1A 116.8 . .
Gd1 O1W H1B 126.3 . .
H1A O1W H1B 109.9 . .
Gd1 O2W H2A 103.2 . .
Gd1 O2W H2B 114.8 . .
H2A O2W H2B 112.0 . .

loop_
_geom_bond_atom_site_label_1
_geom_bond_atom_site_label_2
_geom_bond_distance
_geom_bond_site_symmetry_2
C1 C6 1.397(6) .
C1 C2 1.391(6) .
C1 C8 1.494(6) .
C2 C3 1.389(6) .
C2 H2 0.9300 .
C3 C4 1.393(7) .
C3 C7 1.479(6) .
C4 C5 1.386(7) .
C4 H4 0.9300 .
C5 C6 1.388(7) .
C5 H5 0.9300 .
C6 H6 0.9300 .
C7 N1 1.330(6) .
C7 N4 1.332(6) .
C8 O3 1.257(5) .
C8 O4 1.259(5) .
Cu1 N2 1.867(4) 7_557
Cu1 N2 1.867(4) .
Gd1 O3 2.330(3) .
Gd1 O3 2.330(3) 2
Gd1 O4 2.340(3) 6_566
Gd1 O4 2.340(3) 5_565
Gd1 O1W 2.450(3) 2
Gd1 O1W 2.450(3) .
Gd1 O2W 2.519(3) 2
Gd1 O2W 2.519(3) .
N1 N2 1.346(5) .
N2 N3 1.319(6) .
N3 N4 1.333(6) .
O4 Gd1 2.340(3) 5_565
O1W H1A 0.8235 .
O1W H1B 0.8211 .
O2W H2A 0.8158 .
O2W H2B 0.8165 .
